data_7716673
loop_
_publ_author_name
'Caussin, Louis'
'Jouaiti, Abdelaziz'
'Chartrand, Daniel'
'Skene, W. G.'
'Ferlay, Sylvie'

_publ_section_title
;
 Tuning the dimensionality in chiral and racemic organic/tin hybrids with
 halides.
;
_journal_issue 30
_journal_name_full 'Dalton transactions (Cambridge, England : 2003)'
_journal_page_first 12755
_journal_page_last 12763
_journal_paper_doi 10.1039/d4dt01645a
_journal_volume 53
_journal_year 2024
_chemical_absolute_configuration ad
_chemical_formula_moiety 'I3 Sn, C9 H14 N'
_chemical_formula_sum 'C9 H14 I3 N Sn'
_chemical_formula_weight 635.60
_space_group_crystal_system orthorhombic
_space_group_IT_number 19
_space_group_name_Hall 'P 2ac 2ab'
_space_group_name_H-M_alt 'P 21 21 21'
_atom_sites_solution_hydrogens mixed
_atom_sites_solution_primary dual
_audit_creation_date 2023-09-06
_audit_creation_method
;
Olex2 1.5
(compiled 2023.08.24 svn.re1ec1418 for OlexSys, GUI svn.r6817)
;
_audit_update_record
;
2024-05-29 deposited with the CCDC.	2024-07-02 downloaded from the CCDC.
;
_cell_angle_alpha 90
_cell_angle_beta 90
_cell_angle_gamma 90
_cell_formula_units_Z 4
_cell_length_a 8.5537(4)
_cell_length_b 8.6479(3)
_cell_length_c 20.3305(9)
_cell_measurement_reflns_used 6552
_cell_measurement_temperature 150
_cell_measurement_theta_max 63.837
_cell_measurement_theta_min 3.784
_cell_volume 1503.88(11)
_computing_cell_refinement
;
SAINT (2019) V8.40A; Integration Software for Single Crystal Data.
Bruker AXS Inc., Madison, WI 53719-1173.
;
_computing_data_collection
;
APEX 3 (2019) Bruker AXS Inc., Madison, WI 53719-1173.
;
_computing_data_reduction
;
SAINT (2019) V8.40A; Integration Software for Single Crystal Data.
Bruker AXS Inc., Madison, WI 53719-1173.
;
_computing_molecular_graphics 'Olex2 1.5 (Dolomanov et al., 2009)'
_computing_publication_material 'Olex2 1.5 (Dolomanov et al., 2009)'
_computing_structure_refinement 'XL  (Sheldrick, 2008)'
_computing_structure_solution 'SHELXT 2014/5 (Sheldrick, 2014)'
_diffrn_ambient_temperature 150
_diffrn_detector 'CMOS Area detector'
_diffrn_detector_area_resol_mean 10.42
_diffrn_detector_type 'Bruker CMOS Photon III '
_diffrn_measured_fraction_theta_full 0.998
_diffrn_measured_fraction_theta_max 0.951
_diffrn_measurement_device 'k-geometry diffractometer'
_diffrn_measurement_device_type 'Bruker Venture Metaljet'
_diffrn_measurement_method '\w and \f scans'
_diffrn_radiation_collimation 'Focusing mirrors'
_diffrn_radiation_monochromator 'Helios MX Mirror Optics'
_diffrn_radiation_probe x-ray
_diffrn_radiation_type 'Ga K\a'
_diffrn_radiation_wavelength 1.34139
_diffrn_reflns_av_R_equivalents 0.0437
_diffrn_reflns_av_unetI/netI 0.0508
_diffrn_reflns_Laue_measured_fraction_full 0.998
_diffrn_reflns_Laue_measured_fraction_max 0.951
_diffrn_reflns_limit_h_max 10
_diffrn_reflns_limit_h_min -10
_diffrn_reflns_limit_k_max 10
_diffrn_reflns_limit_k_min -11
_diffrn_reflns_limit_l_max 26
_diffrn_reflns_limit_l_min -21
_diffrn_reflns_number 9623
_diffrn_reflns_point_group_measured_fraction_full 0.997
_diffrn_reflns_point_group_measured_fraction_max 0.927
_diffrn_reflns_theta_full 53.594
_diffrn_reflns_theta_max 63.979
_diffrn_reflns_theta_min 3.783
_diffrn_source 'Metal Jet'
_diffrn_source_current 2.86
_diffrn_source_power 0.19937059999999998
_diffrn_source_target Ga
_diffrn_source_type 'Gallium Liquid Metal Jet Source'
_diffrn_source_voltage 69.71
_exptl_absorpt_coefficient_mu 42.201
_exptl_absorpt_correction_T_max 0.0889
_exptl_absorpt_correction_T_min 0.0100
_exptl_absorpt_correction_type multi-scan
_exptl_absorpt_process_details
;
SADABS-2016/2 (Bruker,2016/2) was used for absorption correction.
wR2(int) was 0.1472 before and 0.0589 after correction.
The Ratio of minimum to maximum transmission is 0.1125.
The \l/2 correction factor is Not present.
;
_exptl_crystal_colour 'clear light colourless'
_exptl_crystal_colour_lustre clear
_exptl_crystal_colour_modifier light
_exptl_crystal_colour_primary colourless
_exptl_crystal_density_diffrn 2.807
_exptl_crystal_description plate
_exptl_crystal_F_000 1136
_exptl_crystal_size_max 0.086
_exptl_crystal_size_mid 0.03
_exptl_crystal_size_min 0.03
_refine_diff_density_max 1.483
_refine_diff_density_min -0.648
_refine_diff_density_rms 0.265
_refine_ls_abs_structure_details
;
 Refined as an inversion twin.
;
_refine_ls_abs_structure_Flack 0.03(3)
_refine_ls_extinction_method none
_refine_ls_goodness_of_fit_ref 0.998
_refine_ls_hydrogen_treatment mixed
_refine_ls_matrix_type full
_refine_ls_number_parameters 138
_refine_ls_number_reflns 3534
_refine_ls_number_restraints 3
_refine_ls_restrained_S_all 0.998
_refine_ls_R_factor_all 0.0421
_refine_ls_R_factor_gt 0.0370
_refine_ls_shift/su_max 0.000
_refine_ls_shift/su_mean 0.000
_refine_ls_structure_factor_coef Fsqd
_refine_ls_weighting_details 'w=1/[\s^2^(Fo^2^)+(0.0495P)^2^] where P=(Fo^2^+2Fc^2^)/3'
_refine_ls_weighting_scheme calc
_refine_ls_wR_factor_gt 0.0868
_refine_ls_wR_factor_ref 0.0893
_reflns_Friedel_coverage 0.694
_reflns_Friedel_fraction_full 0.996
_reflns_Friedel_fraction_max 0.894
_reflns_number_gt 3175
_reflns_number_total 3534
_reflns_threshold_expression 'I > 2\s(I)'
_cod_data_source_file d4dt01645a2.cif
_cod_data_source_block ceph041
_cod_depositor_comments
;
The following automatic conversions were performed:

data item '_diffrn_radiation_probe' value 'X-ray' was changed to
'x-ray' in accordance with the
/home/data/users/saulius/crontab/automatic-downloads/rss-feeds/RSC/lib/dictionaries/cif_core.dic
dictionary named 'cif_core.dic' version 2.4.2 last updated on
2011-04-26.

Automatic conversion script
Id: cif_fix_values 8170 2020-07-09 18:12:32Z antanas 

 Adding full bibliography for 7716668--7716673.cif.
;
_cod_database_code 7716673
_shelx_shelxl_version_number 2019/1
_shelx_space_group_comment
;
The symmetry employed for this shelxl refinement is uniquely defined
by the following loop, which should always be used as a source of
symmetry information in preference to the above space-group names.
They are only intended as comments.
;
_shelx_estimated_absorpt_t_max 0.364
_shelx_estimated_absorpt_t_min 0.122
_olex2_refinement_description
;
1. Twinned data refinement
 Scales: 0.97(3)
 0.03(3)
2. Fixed Uiso
 At 1.2 times of:
  All C(H) groups, All C(H,H) groups
 At 1.5 times of:
  All C(H,H,H) groups, All N(H,H,H) groups
3. Restrained distances
 H1C-N1 = N1-H1B = N1-H1A
 0.91 with sigma of 0.02
4.a Ternary CH refined with riding coordinates:
 C3(H3)
4.b Secondary CH2 refined with riding coordinates:
 C2(H2A,H2B)
4.c Aromatic/amide H refined with riding coordinates:
 C5(H5), C6(H6), C7(H7), C8(H8), C9(H9)
4.d Idealised Me refined as rotating group:
 C1(H1D,H1E,H1F)
;
_olex2_exptl_crystal_mounting_method 'mounted on a cryoloop with paratone'
_olex2_submission_special_instructions 'No special instructions were received'

loop_
_space_group_symop_operation_xyz
'x, y, z'
'-x+1/2, -y, z+1/2'
'-x, y+1/2, -z+1/2'
'x+1/2, -y+1/2, -z'

loop_
_atom_site_label
_atom_site_type_symbol
_atom_site_fract_x
_atom_site_fract_y
_atom_site_fract_z
_atom_site_U_iso_or_equiv
_atom_site_adp_type
_atom_site_occupancy
_atom_site_site_symmetry_order
_atom_site_calc_flag
_atom_site_refinement_flags_posn
_atom_site_refinement_flags_adp
_atom_site_refinement_flags_occupancy
_atom_site_disorder_assembly
_atom_site_disorder_group
I1 I 0.94786(8) 0.49132(7) 0.46193(3) 0.03990(18) Uani 1 1 d . . . . .
I2 I 0.55066(9) 0.71222(7) 0.38151(3) 0.04088(18) Uani 1 1 d . . . . .
I3 I 0.91341(8) 1.00300(8) 0.44843(3) 0.03983(18) Uani 1 1 d . . . . .
Sn1 Sn 0.72199(8) 0.75228(8) 0.50591(4) 0.03876(18) Uani 1 1 d . . . . .
N1 N 0.6014(13) 0.2825(12) 0.4089(5) 0.044(2) Uani 1 1 d D . . . .
H1A H 0.701(7) 0.252(15) 0.418(7) 0.066 Uiso 1 1 d D U . . .
H1B H 0.602(17) 0.387(4) 0.402(7) 0.066 Uiso 1 1 d D U . . .
H1C H 0.527(13) 0.286(16) 0.441(5) 0.066 Uiso 1 1 d D U . . .
C1 C 0.2682(15) 0.2208(16) 0.3741(7) 0.056(3) Uani 1 1 d . . . . .
H1D H 0.167216 0.240691 0.352906 0.084 Uiso 1 1 calc R U . . .
H1E H 0.281415 0.291208 0.411438 0.084 Uiso 1 1 calc R U . . .
H1F H 0.271459 0.113639 0.389675 0.084 Uiso 1 1 calc R U . . .
C2 C 0.3977(13) 0.2467(14) 0.3253(6) 0.045(2) Uani 1 1 d . . . . .
H2A H 0.371099 0.192058 0.284011 0.054 Uiso 1 1 calc R U . . .
H2B H 0.403350 0.358585 0.315190 0.054 Uiso 1 1 calc R U . . .
C3 C 0.5558(14) 0.1935(12) 0.3478(5) 0.042(2) Uani 1 1 d . . . . .
H3 H 0.547745 0.081622 0.359880 0.050 Uiso 1 1 calc R U . . .
C4 C 0.6847(13) 0.2103(13) 0.2962(5) 0.039(2) Uani 1 1 d . . . . .
C5 C 0.7513(15) 0.0812(13) 0.2697(5) 0.044(3) Uani 1 1 d . . . . .
H5 H 0.722953 -0.017637 0.286248 0.053 Uiso 1 1 calc R U . . .
C6 C 0.8602(18) 0.0913(17) 0.2188(6) 0.056(3) Uani 1 1 d . . . . .
H6 H 0.903901 0.000421 0.200122 0.067 Uiso 1 1 calc R U . . .
C7 C 0.9031(14) 0.2339(15) 0.1964(6) 0.049(3) Uani 1 1 d . . . . .
H7 H 0.979247 0.243108 0.162607 0.059 Uiso 1 1 calc R U . . .
C8 C 0.8352(17) 0.3650(16) 0.2231(6) 0.053(3) Uani 1 1 d . . . . .
H8 H 0.865166 0.463911 0.207135 0.063 Uiso 1 1 calc R U . . .
C9 C 0.7247(16) 0.3551(14) 0.2726(5) 0.047(3) Uani 1 1 d . . . . .
H9 H 0.677412 0.445586 0.290091 0.056 Uiso 1 1 calc R U . . .

loop_
_atom_site_aniso_label
_atom_site_aniso_U_11
_atom_site_aniso_U_22
_atom_site_aniso_U_33
_atom_site_aniso_U_23
_atom_site_aniso_U_13
_atom_site_aniso_U_12
I1 0.0415(3) 0.0355(3) 0.0427(4) -0.0020(3) -0.0011(3) 0.0002(3)
I2 0.0484(4) 0.0380(3) 0.0362(3) -0.0001(3) -0.0014(3) 0.0002(3)
I3 0.0423(3) 0.0363(3) 0.0409(3) 0.0030(3) -0.0001(3) -0.0011(3)
Sn1 0.0422(4) 0.0369(3) 0.0372(3) 0.0006(3) 0.0004(3) -0.0011(3)
N1 0.047(5) 0.043(5) 0.041(5) -0.004(4) 0.006(4) -0.002(4)
C1 0.051(7) 0.068(8) 0.049(7) -0.002(6) -0.003(6) 0.007(6)
C2 0.040(5) 0.050(6) 0.044(6) 0.000(5) -0.006(5) 0.000(5)
C3 0.050(6) 0.035(5) 0.040(5) -0.001(4) -0.005(5) -0.003(5)
C4 0.043(6) 0.041(6) 0.033(5) 0.001(4) -0.002(4) -0.004(4)
C5 0.060(7) 0.036(5) 0.036(5) 0.002(4) 0.003(6) -0.001(5)
C6 0.062(8) 0.059(8) 0.047(7) -0.005(6) 0.000(6) 0.008(7)
C7 0.045(6) 0.066(8) 0.036(5) 0.000(5) 0.001(5) 0.002(6)
C8 0.065(8) 0.048(7) 0.045(7) 0.012(6) 0.011(6) -0.001(6)
C9 0.062(7) 0.039(6) 0.039(6) 0.002(5) 0.006(6) 0.000(6)

loop_
_atom_type_symbol
_atom_type_description
_atom_type_scat_dispersion_real
_atom_type_scat_dispersion_imag
_atom_type_scat_source
C C 0.0137 0.0067 'International Tables Vol C Tables 4.2.6.8 and 6.1.1.4'
H H 0.0000 0.0000 'International Tables Vol C Tables 4.2.6.8 and 6.1.1.4'
I I 0.0030 5.4350 'International Tables Vol C Tables 4.2.6.8 and 6.1.1.4'
N N 0.0241 0.0134 'International Tables Vol C Tables 4.2.6.8 and 6.1.1.4'
Sn Sn 0.1615 4.3612 'International Tables Vol C Tables 4.2.6.8 and 6.1.1.4'

loop_
_geom_angle_atom_site_label_1
_geom_angle_atom_site_label_2
_geom_angle_atom_site_label_3
_geom_angle
_geom_angle_site_symmetry_1
_geom_angle_site_symmetry_3
_geom_angle_publ_flag
I2 Sn1 I1 88.67(3) . . ?
I2 Sn1 I3 91.29(3) . . ?
I3 Sn1 I1 94.28(3) . . ?
H1A N1 H1B 109(10) . . ?
H1A N1 H1C 121(10) . . ?
H1B N1 H1C 95(10) . . ?
C3 N1 H1A 105(9) . . ?
C3 N1 H1B 112(9) . . ?
C3 N1 H1C 115(9) . . ?
H1D C1 H1E 109.5 . . ?
H1D C1 H1F 109.5 . . ?
H1E C1 H1F 109.5 . . ?
C2 C1 H1D 109.5 . . ?
C2 C1 H1E 109.5 . . ?
C2 C1 H1F 109.5 . . ?
C1 C2 H2A 108.6 . . ?
C1 C2 H2B 108.6 . . ?
H2A C2 H2B 107.6 . . ?
C3 C2 C1 114.6(10) . . ?
C3 C2 H2A 108.6 . . ?
C3 C2 H2B 108.6 . . ?
N1 C3 H3 108.0 . . ?
N1 C3 C4 109.2(9) . . ?
C2 C3 N1 109.1(10) . . ?
C2 C3 H3 108.0 . . ?
C2 C3 C4 114.2(9) . . ?
C4 C3 H3 108.0 . . ?
C5 C4 C3 119.6(10) . . ?
C5 C4 C9 120.1(10) . . ?
C9 C4 C3 120.1(10) . . ?
C4 C5 H5 119.3 . . ?
C4 C5 C6 121.3(11) . . ?
C6 C5 H5 119.3 . . ?
C5 C6 H6 120.5 . . ?
C7 C6 C5 119.0(12) . . ?
C7 C6 H6 120.5 . . ?
C6 C7 H7 120.1 . . ?
C6 C7 C8 119.7(12) . . ?
C8 C7 H7 120.1 . . ?
C7 C8 H8 119.3 . . ?
C9 C8 C7 121.4(12) . . ?
C9 C8 H8 119.3 . . ?
C4 C9 H9 120.8 . . ?
C8 C9 C4 118.5(12) . . ?
C8 C9 H9 120.8 . . ?

loop_
_geom_bond_atom_site_label_1
_geom_bond_atom_site_label_2
_geom_bond_distance
_geom_bond_site_symmetry_2
_geom_bond_publ_flag
I1 Sn1 3.1024(10) . ?
I2 Sn1 2.9434(10) . ?
I3 Sn1 2.9576(10) . ?
N1 H1A 0.92(3) . ?
N1 H1B 0.91(3) . ?
N1 H1C 0.91(3) . ?
N1 C3 1.511(15) . ?
C1 H1D 0.9800 . ?
C1 H1E 0.9800 . ?
C1 H1F 0.9800 . ?
C1 C2 1.503(17) . ?
C2 H2A 0.9900 . ?
C2 H2B 0.9900 . ?
C2 C3 1.501(15) . ?
C3 H3 1.0000 . ?
C3 C4 1.530(16) . ?
C4 C5 1.364(16) . ?
C4 C9 1.383(16) . ?
C5 H5 0.9500 . ?
C5 C6 1.394(18) . ?
C6 H6 0.9500 . ?
C6 C7 1.365(18) . ?
C7 H7 0.9500 . ?
C7 C8 1.386(18) . ?
C8 H8 0.9500 . ?
C8 C9 1.383(17) . ?
C9 H9 0.9500 . ?

loop_
_geom_hbond_atom_site_label_D
_geom_hbond_atom_site_label_H
_geom_hbond_atom_site_label_A
_geom_hbond_distance_DH
_geom_hbond_distance_HA
_geom_hbond_distance_DA
_geom_hbond_angle_DHA
_geom_hbond_site_symmetry_A
_geom_hbond_publ_flag
N1 H1A I1 0.92(3) 3.09(12) 3.634(10) 120(10) . yes
N1 H1A I3 0.92(3) 2.88(8) 3.689(11) 148(11) 1_545 yes
N1 H1B I2 0.91(3) 2.88(4) 3.783(10) 171(13) . yes
N1 H1C I1 0.91(3) 3.18(12) 3.773(10) 125(11) 4_456 yes
N1 H1C I3 0.91(3) 3.05(9) 3.801(10) 140(11) 4_466 yes

loop_
_geom_torsion_atom_site_label_1
_geom_torsion_atom_site_label_2
_geom_torsion_atom_site_label_3
_geom_torsion_atom_site_label_4
_geom_torsion
_geom_torsion_site_symmetry_1
_geom_torsion_site_symmetry_2
_geom_torsion_site_symmetry_3
_geom_torsion_site_symmetry_4
_geom_torsion_publ_flag
N1 C3 C4 C5 124.9(11) . . . . ?
N1 C3 C4 C9 -60.1(13) . . . . ?
C1 C2 C3 N1 -61.4(13) . . . . ?
C1 C2 C3 C4 176.1(10) . . . . ?
C2 C3 C4 C5 -112.6(12) . . . . ?
C2 C3 C4 C9 62.3(14) . . . . ?
C3 C4 C5 C6 174.9(11) . . . . ?
C3 C4 C9 C8 -176.2(11) . . . . ?
C4 C5 C6 C7 1.5(19) . . . . ?
C5 C4 C9 C8 -1.3(17) . . . . ?
C5 C6 C7 C8 -1.7(19) . . . . ?
C6 C7 C8 C9 0.3(19) . . . . ?
C7 C8 C9 C4 1.2(19) . . . . ?
C9 C4 C5 C6 0.0(18) . . . . ?

loop_
_twin_individual_id
_twin_individual_mass_fraction_refined
1 0.97(3)
2 0.03(3)
